data_7056891
loop_
_publ_author_name
'\.Inan, Ay\,se'
'\.Ikiz, Mesut'
'Tayhan, Se\,cil Erden'
'Bilgin, Sema'
'Gen\,c, Nusret'
'Say\?in, Koray'
'Ceyhan, G\"okhan'
'K\"ose, Muhammet'
'Da\(g, Ay\,se'
'\.Ispir, Esin'

_publ_section_title
;
 Antiproliferative, antioxidant, computational and electrochemical studies
 of new azo-containing Schiff base ruthenium(ii) complexes
;
_journal_issue 4
_journal_name_full 'New Journal of Chemistry'
_journal_page_first 2952
_journal_paper_doi 10.1039/C7NJ04420H
_journal_volume 42
_journal_year 2018
_chemical_formula_sum 'C22 H21 N3 O'
_chemical_formula_weight 343.42
_space_group_crystal_system monoclinic
_space_group_IT_number 14
_space_group_name_Hall '-P 2ybc'
_space_group_name_H-M_alt 'P 1 21/c 1'
_symmetry_space_group_name_Hall '-P 2ybc'
_symmetry_space_group_name_H-M 'P 1 21/c 1'
_atom_sites_solution_hydrogens mixed
_audit_creation_method SHELXL-2014/6
_audit_update_record
;
2017-10-09 deposited with the CCDC.
2018-01-12 downloaded from the CCDC.
;
_cell_angle_alpha 90
_cell_angle_beta 98.038(4)
_cell_angle_gamma 90
_cell_formula_units_Z 4
_cell_length_a 13.9786(18)
_cell_length_b 5.8864(6)
_cell_length_c 22.939(3)
_cell_measurement_reflns_used 9750
_cell_measurement_temperature 293(2)
_cell_measurement_theta_max 28.28
_cell_measurement_theta_min 2.94
_cell_volume 1869.0(4)
_computing_cell_refinement 'Bruker SAINT'
_computing_data_collection 'Bruker APEX2'
_computing_data_reduction 'Bruker SAINT'
_computing_molecular_graphics 'Bruker SHELXTL'
_computing_publication_material 'Bruker SHELXTL'
_computing_structure_refinement 'SHELXL-2014/6 (Sheldrick, 2014)'
_computing_structure_solution 'SHELXS-97 (Sheldrick 2008)'
_diffrn_ambient_temperature 293(2)
_diffrn_measured_fraction_theta_full 0.999
_diffrn_measured_fraction_theta_max 0.997
_diffrn_measurement_device_type 'Bruker APEX-II CCD'
_diffrn_measurement_method '\f and \w scans'
_diffrn_radiation_type MoK\a
_diffrn_radiation_wavelength 0.71073
_diffrn_reflns_av_R_equivalents 0.0409
_diffrn_reflns_av_unetI/netI 0.0226
_diffrn_reflns_Laue_measured_fraction_full 0.999
_diffrn_reflns_Laue_measured_fraction_max 0.997
_diffrn_reflns_limit_h_max 18
_diffrn_reflns_limit_h_min -18
_diffrn_reflns_limit_k_max 7
_diffrn_reflns_limit_k_min -7
_diffrn_reflns_limit_l_max 30
_diffrn_reflns_limit_l_min -30
_diffrn_reflns_number 61178
_diffrn_reflns_point_group_measured_fraction_full 0.999
_diffrn_reflns_point_group_measured_fraction_max 0.997
_diffrn_reflns_theta_full 25.242
_diffrn_reflns_theta_max 28.360
_diffrn_reflns_theta_min 2.943
_exptl_absorpt_coefficient_mu 0.076
_exptl_absorpt_correction_T_max 0.7457
_exptl_absorpt_correction_T_min 0.7033
_exptl_absorpt_correction_type multi-scan
_exptl_absorpt_process_details 'SADABS v2009/1, Sheldrick, G.M., (2009)'
_exptl_crystal_colour orange
_exptl_crystal_density_diffrn 1.220
_exptl_crystal_description prism
_exptl_crystal_F_000 728
_exptl_crystal_size_max 0.22
_exptl_crystal_size_mid 0.17
_exptl_crystal_size_min 0.15
_refine_diff_density_max 0.235
_refine_diff_density_min -0.199
_refine_diff_density_rms 0.042
_refine_ls_extinction_coef 0.0135(18)
_refine_ls_extinction_expression Fc^*^=kFc[1+0.001xFc^2^\l^3^/sin(2\q)]^-1/4^
_refine_ls_extinction_method SHELXL
_refine_ls_goodness_of_fit_ref 1.042
_refine_ls_hydrogen_treatment mixed
_refine_ls_matrix_type full
_refine_ls_number_parameters 242
_refine_ls_number_reflns 4668
_refine_ls_number_restraints 0
_refine_ls_restrained_S_all 1.042
_refine_ls_R_factor_all 0.0967
_refine_ls_R_factor_gt 0.0596
_refine_ls_shift/su_max 0.005
_refine_ls_shift/su_mean 0.000
_refine_ls_structure_factor_coef Fsqd
_refine_ls_weighting_details 'w=1/[\s^2^(Fo^2^)+(0.0627P)^2^+1.0759P] where P=(Fo^2^+2Fc^2^)/3'
_refine_ls_weighting_scheme calc
_refine_ls_wR_factor_gt 0.1399
_refine_ls_wR_factor_ref 0.1727
_reflns_Friedel_coverage 0.000
_reflns_number_gt 3102
_reflns_number_total 4668
_reflns_threshold_expression 'I > 2\s(I)'
_cod_data_source_file c7nj04420h2.cif
_cod_data_source_block e2
_cod_depositor_comments 'Adding full bibliography for 7056891--7056893.cif.'
_cod_database_code 7056891
_shelx_space_group_comment
; 
The symmetry employed for this shelxl refinement is uniquely defined 
by the following loop, which should always be used as a source of 
symmetry information in preference to the above space-group names. 
They are only intended as comments. 
;
_shelxl_version_number 2014/6

loop_
_space_group_symop_operation_xyz
'x, y, z'
'-x, y+1/2, -z+1/2'
'-x, -y, -z'
'x, -y-1/2, z-1/2'

loop_
_atom_site_label
_atom_site_type_symbol
_atom_site_fract_x
_atom_site_fract_y
_atom_site_fract_z
_atom_site_U_iso_or_equiv
_atom_site_adp_type
_atom_site_occupancy
_atom_site_site_symmetry_order
_atom_site_calc_flag
_atom_site_refinement_flags_posn
_atom_site_refinement_flags_adp
N1 N 0.04757(11) 0.4688(3) 0.08315(7) 0.0474(4) Uani 1 1 d . .
O1 O 0.26979(11) -0.0647(2) -0.08977(7) 0.0595(4) Uani 1 1 d . .
H1A H 0.322(2) 0.008(5) -0.1054(12) 0.089 Uiso 1 1 d . U
C1 C -0.07003(14) 0.5722(4) 0.14408(9) 0.0529(5) Uani 1 1 d . .
H1 H -0.1012 0.4359 0.1333 0.063 Uiso 1 1 calc R U
N2 N 0.12220(11) 0.5302(3) 0.06290(7) 0.0470(4) Uani 1 1 d . .
C2 C -0.10757(16) 0.7204(5) 0.18198(10) 0.0640(6) Uani 1 1 d . .
H2 H -0.1645 0.6832 0.1965 0.077 Uiso 1 1 calc R U
N3 N 0.39510(11) 0.2518(3) -0.10458(7) 0.0471(4) Uani 1 1 d . .
C3 C -0.06192(18) 0.9211(5) 0.19843(10) 0.0661(6) Uani 1 1 d . .
H3 H -0.0876 1.0189 0.2240 0.079 Uiso 1 1 calc R U
C4 C 0.02225(18) 0.9778(4) 0.17689(10) 0.0640(6) Uani 1 1 d . .
H4 H 0.0531 1.1142 0.1879 0.077 Uiso 1 1 calc R U
C5 C 0.06081(15) 0.8329(4) 0.13906(9) 0.0537(5) Uani 1 1 d . .
H5 H 0.1177 0.8711 0.1247 0.064 Uiso 1 1 calc R U
C6 C 0.01436(13) 0.6297(3) 0.12257(8) 0.0447(4) Uani 1 1 d . .
C7 C 0.15681(12) 0.3710(3) 0.02412(8) 0.0408(4) Uani 1 1 d . .
C8 C 0.11573(13) 0.1569(3) 0.01068(8) 0.0461(4) Uani 1 1 d . .
H8 H 0.0624 0.1112 0.0279 0.055 Uiso 1 1 calc R U
C9 C 0.15331(14) 0.0144(3) -0.02752(9) 0.0471(4) Uani 1 1 d . .
H9 H 0.1252 -0.1268 -0.0364 0.057 Uiso 1 1 calc R U
C10 C 0.23368(13) 0.0809(3) -0.05301(8) 0.0421(4) Uani 1 1 d . .
C11 C 0.27568(12) 0.2961(3) -0.04033(7) 0.0384(4) Uani 1 1 d . .
C12 C 0.23643(12) 0.4374(3) -0.00109(8) 0.0410(4) Uani 1 1 d . .
H12 H 0.2643 0.5786 0.0083 0.049 Uiso 1 1 calc R U
C13 C 0.35802(13) 0.3730(3) -0.06725(8) 0.0437(4) Uani 1 1 d . .
H13 H 0.3846 0.5148 -0.0570 0.052 Uiso 1 1 calc R U
C14 C 0.47559(13) 0.3409(3) -0.12989(8) 0.0459(4) Uani 1 1 d . .
C15 C 0.46356(15) 0.5200(4) -0.17008(9) 0.0535(5) Uani 1 1 d . .
C16 C 0.54505(17) 0.5979(4) -0.19294(10) 0.0630(6) Uani 1 1 d . .
H16 H 0.5383 0.7174 -0.2197 0.076 Uiso 1 1 calc R U
C17 C 0.63500(16) 0.5039(5) -0.17717(10) 0.0640(6) Uani 1 1 d . .
C18 C 0.64369(15) 0.3234(5) -0.13859(9) 0.0613(6) Uani 1 1 d . .
H18 H 0.7041 0.2571 -0.1282 0.074 Uiso 1 1 calc R U
C19 C 0.56514(14) 0.2370(4) -0.11463(8) 0.0520(5) Uani 1 1 d . .
C20 C 0.36689(18) 0.6273(5) -0.19087(11) 0.0736(7) Uani 1 1 d . .
H20A H 0.3192 0.5650 -0.1691 0.110 Uiso 1 1 calc R U
H20B H 0.3488 0.5967 -0.2320 0.110 Uiso 1 1 calc R U
H20C H 0.3711 0.7885 -0.1847 0.110 Uiso 1 1 calc R U
C21 C 0.7229(2) 0.5969(6) -0.20124(14) 0.0956(10) Uani 1 1 d . .
H21A H 0.7048 0.6433 -0.2414 0.143 Uiso 1 1 calc R U
H21B H 0.7716 0.4811 -0.1994 0.143 Uiso 1 1 calc R U
H21C H 0.7479 0.7251 -0.1781 0.143 Uiso 1 1 calc R U
C22 C 0.57729(18) 0.0399(5) -0.07260(12) 0.0728(7) Uani 1 1 d . .
H22A H 0.5684 0.0908 -0.0340 0.109 Uiso 1 1 calc R U
H22B H 0.6410 -0.0223 -0.0714 0.109 Uiso 1 1 calc R U
H22C H 0.5303 -0.0748 -0.0855 0.109 Uiso 1 1 calc R U

loop_
_atom_site_aniso_label
_atom_site_aniso_U_11
_atom_site_aniso_U_22
_atom_site_aniso_U_33
_atom_site_aniso_U_23
_atom_site_aniso_U_13
_atom_site_aniso_U_12
N1 0.0420(8) 0.0540(10) 0.0493(9) -0.0026(7) 0.0177(7) 0.0017(7)
O1 0.0648(9) 0.0464(8) 0.0741(10) -0.0134(7) 0.0332(8) -0.0008(7)
C1 0.0446(10) 0.0656(13) 0.0514(11) 0.0016(10) 0.0170(9) 0.0029(9)
N2 0.0428(8) 0.0533(10) 0.0482(8) -0.0047(7) 0.0184(7) -0.0002(7)
C2 0.0518(12) 0.0885(18) 0.0566(12) 0.0018(12) 0.0251(10) 0.0111(12)
N3 0.0450(8) 0.0509(9) 0.0494(9) -0.0022(7) 0.0206(7) -0.0014(7)
C3 0.0702(14) 0.0783(16) 0.0546(12) -0.0070(12) 0.0254(11) 0.0182(13)
C4 0.0750(15) 0.0615(14) 0.0584(12) -0.0114(11) 0.0202(11) 0.0036(12)
C5 0.0515(11) 0.0610(13) 0.0524(11) -0.0038(10) 0.0205(9) 0.0006(10)
C6 0.0410(9) 0.0553(11) 0.0400(9) 0.0014(8) 0.0136(7) 0.0070(8)
C7 0.0372(9) 0.0449(10) 0.0422(9) -0.0019(8) 0.0119(7) 0.0016(7)
C8 0.0386(9) 0.0497(11) 0.0525(10) 0.0026(9) 0.0154(8) -0.0027(8)
C9 0.0458(10) 0.0384(10) 0.0596(11) -0.0027(8) 0.0161(9) -0.0048(8)
C10 0.0428(9) 0.0397(9) 0.0455(9) -0.0013(8) 0.0124(7) 0.0052(7)
C11 0.0353(8) 0.0419(10) 0.0396(9) 0.0020(7) 0.0114(7) 0.0023(7)
C12 0.0395(9) 0.0409(9) 0.0448(9) -0.0041(7) 0.0136(7) -0.0020(7)
C13 0.0426(9) 0.0469(10) 0.0442(9) -0.0021(8) 0.0147(7) -0.0015(8)
C14 0.0466(10) 0.0532(11) 0.0419(9) -0.0070(8) 0.0201(8) -0.0052(9)
C15 0.0567(12) 0.0571(12) 0.0507(10) -0.0028(9) 0.0220(9) 0.0017(10)
C16 0.0709(15) 0.0672(14) 0.0566(12) 0.0052(11) 0.0284(11) -0.0077(12)
C17 0.0565(13) 0.0848(17) 0.0556(12) -0.0054(12) 0.0254(10) -0.0165(12)
C18 0.0448(11) 0.0866(17) 0.0549(12) -0.0058(12) 0.0149(9) -0.0033(11)
C19 0.0482(11) 0.0658(13) 0.0444(10) -0.0051(9) 0.0145(8) -0.0024(10)
C20 0.0745(15) 0.0801(17) 0.0716(15) 0.0138(13) 0.0288(12) 0.0200(13)
C21 0.0717(17) 0.132(3) 0.0902(19) 0.0110(19) 0.0364(15) -0.0302(18)
C22 0.0612(14) 0.0840(18) 0.0743(15) 0.0143(14) 0.0135(12) 0.0073(13)

loop_
_atom_type_symbol
_atom_type_description
_atom_type_scat_dispersion_real
_atom_type_scat_dispersion_imag
_atom_type_scat_source
C C 0.0033 0.0016 'International Tables Vol C Tables 4.2.6.8 and 6.1.1.4'
H H 0.0000 0.0000 'International Tables Vol C Tables 4.2.6.8 and 6.1.1.4'
N N 0.0061 0.0033 'International Tables Vol C Tables 4.2.6.8 and 6.1.1.4'
O O 0.0106 0.0060 'International Tables Vol C Tables 4.2.6.8 and 6.1.1.4'

loop_
_geom_angle_atom_site_label_1
_geom_angle_atom_site_label_2
_geom_angle_atom_site_label_3
_geom_angle
N2 N1 C6 113.82(16)
C10 O1 H1A 108.6(17)
C6 C1 C2 119.1(2)
C6 C1 H1 120.4
C2 C1 H1 120.4
N1 N2 C7 114.53(16)
C3 C2 C1 120.9(2)
C3 C2 H2 119.6
C1 C2 H2 119.6
C13 N3 C14 118.73(16)
C2 C3 C4 119.8(2)
C2 C3 H3 120.1
C4 C3 H3 120.1
C3 C4 C5 120.3(2)
C3 C4 H4 119.9
C5 C4 H4 119.9
C4 C5 C6 119.68(19)
C4 C5 H5 120.2
C6 C5 H5 120.2
C1 C6 C5 120.23(18)
C1 C6 N1 115.59(18)
C5 C6 N1 124.17(16)
C12 C7 C8 119.48(16)
C12 C7 N2 116.09(16)
C8 C7 N2 124.43(15)
C9 C8 C7 120.63(16)
C9 C8 H8 119.7
C7 C8 H8 119.7
C8 C9 C10 120.02(17)
C8 C9 H9 120.0
C10 C9 H9 120.0
O1 C10 C9 118.55(17)
O1 C10 C11 121.25(16)
C9 C10 C11 120.20(16)
C12 C11 C10 118.66(15)
C12 C11 C13 119.70(16)
C10 C11 C13 121.63(16)
C7 C12 C11 120.98(17)
C7 C12 H12 119.5
C11 C12 H12 119.5
N3 C13 C11 122.02(18)
N3 C13 H13 119.0
C11 C13 H13 119.0
C19 C14 C15 121.26(17)
C19 C14 N3 117.72(18)
C15 C14 N3 120.97(18)
C14 C15 C16 117.8(2)
C14 C15 C20 123.06(19)
C16 C15 C20 119.1(2)
C17 C16 C15 122.2(2)
C17 C16 H16 118.9
C15 C16 H16 118.9
C16 C17 C18 118.34(19)
C16 C17 C21 121.1(2)
C18 C17 C21 120.6(2)
C17 C18 C19 122.2(2)
C17 C18 H18 118.9
C19 C18 H18 118.9
C18 C19 C14 118.1(2)
C18 C19 C22 120.7(2)
C14 C19 C22 121.15(18)
C15 C20 H20A 109.5
C15 C20 H20B 109.5
H20A C20 H20B 109.5
C15 C20 H20C 109.5
H20A C20 H20C 109.5
H20B C20 H20C 109.5
C17 C21 H21A 109.5
C17 C21 H21B 109.5
H21A C21 H21B 109.5
C17 C21 H21C 109.5
H21A C21 H21C 109.5
H21B C21 H21C 109.5
C19 C22 H22A 109.5
C19 C22 H22B 109.5
H22A C22 H22B 109.5
C19 C22 H22C 109.5
H22A C22 H22C 109.5
H22B C22 H22C 109.5

loop_
_geom_bond_atom_site_label_1
_geom_bond_atom_site_label_2
_geom_bond_distance
N1 N2 1.253(2)
N1 C6 1.431(2)
O1 C10 1.349(2)
O1 H1A 0.96(3)
C1 C6 1.383(3)
C1 C2 1.386(3)
C1 H1 0.9300
N2 C7 1.423(2)
C2 C3 1.370(4)
C2 H2 0.9300
N3 C13 1.279(2)
N3 C14 1.436(2)
C3 C4 1.379(3)
C3 H3 0.9300
C4 C5 1.379(3)
C4 H4 0.9300
C5 C6 1.388(3)
C5 H5 0.9300
C7 C12 1.381(2)
C7 C8 1.401(3)
C8 C9 1.370(3)
C8 H8 0.9300
C9 C10 1.393(2)
C9 H9 0.9300
C10 C11 1.409(3)
C11 C12 1.393(2)
C11 C13 1.453(2)
C12 H12 0.9300
C13 H13 0.9300
C14 C19 1.393(3)
C14 C15 1.395(3)
C15 C16 1.396(3)
C15 C20 1.507(3)
C16 C17 1.375(3)
C16 H16 0.9300
C17 C18 1.377(3)
C17 C21 1.518(3)
C18 C19 1.391(3)
C18 H18 0.9300
C19 C22 1.503(3)
C20 H20A 0.9600
C20 H20B 0.9600
C20 H20C 0.9600
C21 H21A 0.9600
C21 H21B 0.9600
C21 H21C 0.9600
C22 H22A 0.9600
C22 H22B 0.9600
C22 H22C 0.9600

loop_
_geom_hbond_atom_site_label_D
_geom_hbond_atom_site_label_H
_geom_hbond_atom_site_label_A
_geom_hbond_distance_DH
_geom_hbond_distance_HA
_geom_hbond_distance_DA
_geom_hbond_angle_DHA
O1 H1A N3 0.96(3) 1.76(3) 2.612(2) 146(2)

loop_
_geom_torsion_atom_site_label_1
_geom_torsion_atom_site_label_2
_geom_torsion_atom_site_label_3
_geom_torsion_atom_site_label_4
_geom_torsion
C6 N1 N2 C7 179.33(15)
C6 C1 C2 C3 -0.3(3)
C1 C2 C3 C4 0.3(4)
C2 C3 C4 C5 -0.2(4)
C3 C4 C5 C6 0.2(3)
C2 C1 C6 C5 0.3(3)
C2 C1 C6 N1 -179.24(18)
C4 C5 C6 C1 -0.2(3)
C4 C5 C6 N1 179.28(19)
N2 N1 C6 C1 177.55(17)
N2 N1 C6 C5 -1.9(3)
N1 N2 C7 C12 177.20(16)
N1 N2 C7 C8 -2.9(3)
C12 C7 C8 C9 -0.5(3)
N2 C7 C8 C9 179.55(18)
C7 C8 C9 C10 0.6(3)
C8 C9 C10 O1 179.04(18)
C8 C9 C10 C11 -1.0(3)
O1 C10 C11 C12 -178.71(17)
C9 C10 C11 C12 1.3(3)
O1 C10 C11 C13 1.5(3)
C9 C10 C11 C13 -178.45(17)
C8 C7 C12 C11 0.9(3)
N2 C7 C12 C11 -179.19(16)
C10 C11 C12 C7 -1.3(3)
C13 C11 C12 C7 178.48(17)
C14 N3 C13 C11 179.14(17)
C12 C11 C13 N3 -178.29(17)
C10 C11 C13 N3 1.5(3)
C13 N3 C14 C19 111.7(2)
C13 N3 C14 C15 -70.6(2)
C19 C14 C15 C16 -2.4(3)
N3 C14 C15 C16 -179.96(18)
C19 C14 C15 C20 175.9(2)
N3 C14 C15 C20 -1.7(3)
C14 C15 C16 C17 0.1(3)
C20 C15 C16 C17 -178.2(2)
C15 C16 C17 C18 1.6(4)
C15 C16 C17 C21 -178.1(2)
C16 C17 C18 C19 -1.1(3)
C21 C17 C18 C19 178.5(2)
C17 C18 C19 C14 -1.1(3)
C17 C18 C19 C22 -179.9(2)
C15 C14 C19 C18 2.9(3)
N3 C14 C19 C18 -179.51(18)
C15 C14 C19 C22 -178.3(2)
N3 C14 C19 C22 -0.7(3)
